data_7040407
loop_
_publ_author_name
'Borup, Mette Andersen'
'Blichfeld, Anders Bank'
'Madsen, Solveig R\/ogild'
'Iversen, Bo Brummerstedt'

_publ_section_title
;
 High-pressure single crystal X-ray diffraction study of thermoelectric
 ZnSb and \b-Zn4Sb3.
;
_journal_issue 38
_journal_name_full 'Dalton transactions (Cambridge, England : 2003)'
_journal_page_first 15097
_journal_page_last 15103
_journal_paper_doi 10.1039/c6dt02323a
_journal_volume 45
_journal_year 2016
_chemical_formula_moiety 'Sb30 Zn38.43'
_chemical_formula_sum 'Sb30 Zn38.43'
_chemical_formula_weight 6164.67
_chemical_name_systematic 'Zinc antimonide'
_space_group_crystal_system trigonal
_space_group_IT_number 167
_space_group_name_Hall '-R 3 2"c'
_space_group_name_H-M_alt 'R -3 c'
_symmetry_space_group_name_Hall '-R 3 2"c'
_symmetry_space_group_name_H-M 'R -3 c :H'
_atom_sites_solution_primary direct
_audit_creation_date 2016-05-16
_audit_creation_method
;
Olex2 1.2
(compiled 2016.02.19 svn.r3266 for OlexSys, GUI svn.r5155)
;
_audit_update_record
;
2016-07-11 deposited with the CCDC.
2016-08-22 downloaded from the CCDC.
;
_cell_angle_alpha 90
_cell_angle_beta 90
_cell_angle_gamma 120
_cell_formula_units_Z 1
_cell_length_a 12.0329(12)
_cell_length_b 12.0329(12)
_cell_length_c 12.268(2)
_cell_measurement_pressure 1810000(30000)
_cell_measurement_reflns_used 1885
_cell_measurement_temperature 296(2)
_cell_measurement_theta_max 24.37
_cell_measurement_theta_min 4.05
_cell_volume 1538.3(3)
_computing_cell_refinement 'SAINT v8.34A (Bruker, 2013)'
_computing_data_reduction 'SAINT v8.34A (Bruker, 2013)'
_computing_molecular_graphics 'Olex2 (Dolomanov et al., 2009)'
_computing_publication_material 'Olex2 (Dolomanov et al., 2009)'
_computing_structure_refinement 'ShelXL (Sheldrick, 2015)'
_computing_structure_solution 'ShelXT (Sheldrick, 2015)'
_diffrn_ambient_temperature 296.15
_diffrn_measured_fraction_theta_full 0.841
_diffrn_measured_fraction_theta_max 0.780
_diffrn_measurement_device_type 'Bruker APEX-II CCD'
_diffrn_measurement_method '\f and \w scans'
_diffrn_radiation_type AgK\a
_diffrn_radiation_wavelength 0.56086
_diffrn_reflns_av_R_equivalents 0.0707
_diffrn_reflns_av_unetI/netI 0.0355
_diffrn_reflns_Laue_measured_fraction_full 0.841
_diffrn_reflns_Laue_measured_fraction_max 0.780
_diffrn_reflns_limit_h_max 18
_diffrn_reflns_limit_h_min -18
_diffrn_reflns_limit_k_max 17
_diffrn_reflns_limit_k_min -17
_diffrn_reflns_limit_l_max 14
_diffrn_reflns_limit_l_min -14
_diffrn_reflns_number 6264
_diffrn_reflns_point_group_measured_fraction_full 0.841
_diffrn_reflns_point_group_measured_fraction_max 0.780
_diffrn_reflns_theta_full 19.665
_diffrn_reflns_theta_max 25.567
_diffrn_reflns_theta_min 2.672
_exptl_absorpt_coefficient_mu 14.495
_exptl_absorpt_correction_T_max 0.7452
_exptl_absorpt_correction_T_min 0.6533
_exptl_absorpt_correction_type multi-scan
_exptl_absorpt_process_details
;
SADABS-2012/1 (Bruker,2012) was used for absorption correction.
wR2(int) was 0.1269 before and 0.0552 after correction.
The Ratio of minimum to maximum transmission is 0.8149.
The \l/2 correction factor is 0.0015.
;
_exptl_crystal_colour 'metallic grayish gray'
_exptl_crystal_colour_lustre metallic
_exptl_crystal_colour_modifier grayish
_exptl_crystal_colour_primary gray
_exptl_crystal_density_diffrn 6.655
_exptl_crystal_description irregular
_exptl_crystal_F_000 2683
_exptl_crystal_size_max 0.07
_exptl_crystal_size_mid 0.05
_exptl_crystal_size_min 0.01
_refine_diff_density_max 1.634
_refine_diff_density_min -1.655
_refine_diff_density_rms 0.408
_refine_ls_extinction_method none
_refine_ls_goodness_of_fit_ref 1.068
_refine_ls_hydrogen_treatment undef
_refine_ls_matrix_type full
_refine_ls_number_parameters 32
_refine_ls_number_reflns 515
_refine_ls_number_restraints 1
_refine_ls_restrained_S_all 1.067
_refine_ls_R_factor_all 0.0508
_refine_ls_R_factor_gt 0.0336
_refine_ls_shift/su_max 0.001
_refine_ls_shift/su_mean 0.000
_refine_ls_structure_factor_coef Fsqd
_refine_ls_weighting_details 'w=1/[\s^2^(Fo^2^)+(0.0399P)^2^] where P=(Fo^2^+2Fc^2^)/3'
_refine_ls_weighting_scheme calc
_refine_ls_wR_factor_gt 0.0672
_refine_ls_wR_factor_ref 0.0724
_reflns_Friedel_coverage 0.000
_reflns_number_gt 409
_reflns_number_total 515
_reflns_threshold_expression 'I > 2\s(I)'
_cod_data_source_file c6dt02323a2.cif
_cod_data_source_block Zn4Sb3_EM_P2
_cod_depositor_comments
;Adding full bibliography for 7040405--7040434.cif.

 Adding full bibliography for 7040405--7040434.cif.
;
_cod_original_cell_volume 1538.3(4)
_cod_database_code 7040407
_shelx_space_group_comment
;
The symmetry employed for this shelxl refinement is uniquely defined
by the following loop, which should always be used as a source of
symmetry information in preference to the above space-group names.
They are only intended as comments.
;
_olex2_refinement_description
;
1. Uiso/Uaniso restraints and constraints
Uiso(Zn2) = Uiso(Zn3) = Uiso(Zn4)
2. Others
 1*[Sof(Zn1)]+1*[Sof(Zn2)]+1*[Sof(Zn3)]+1*[Sof(Zn4)]=1.068 with esd of 0.002
;

loop_
_space_group_symop_operation_xyz
'x, y, z'
'-y, x-y, z'
'-x+y, -x, z'
'y, x, -z+1/2'
'x-y, -y, -z+1/2'
'-x, -x+y, -z+1/2'
'x+2/3, y+1/3, z+1/3'
'-y+2/3, x-y+1/3, z+1/3'
'-x+y+2/3, -x+1/3, z+1/3'
'y+2/3, x+1/3, -z+5/6'
'x-y+2/3, -y+1/3, -z+5/6'
'-x+2/3, -x+y+1/3, -z+5/6'
'x+1/3, y+2/3, z+2/3'
'-y+1/3, x-y+2/3, z+2/3'
'-x+y+1/3, -x+2/3, z+2/3'
'y+1/3, x+2/3, -z+7/6'
'x-y+1/3, -y+2/3, -z+7/6'
'-x+1/3, -x+y+2/3, -z+7/6'
'-x, -y, -z'
'y, -x+y, -z'
'x-y, x, -z'
'-y, -x, z-1/2'
'-x+y, y, z-1/2'
'x, x-y, z-1/2'
'-x+2/3, -y+1/3, -z+1/3'
'y+2/3, -x+y+1/3, -z+1/3'
'x-y+2/3, x+1/3, -z+1/3'
'-y+2/3, -x+1/3, z-1/6'
'-x+y+2/3, y+1/3, z-1/6'
'x+2/3, x-y+1/3, z-1/6'
'-x+1/3, -y+2/3, -z+2/3'
'y+1/3, -x+y+2/3, -z+2/3'
'x-y+1/3, x+2/3, -z+2/3'
'-y+1/3, -x+2/3, z+1/6'
'-x+y+1/3, y+2/3, z+1/6'
'x+1/3, x-y+2/3, z+1/6'

loop_
_atom_site_label
_atom_site_type_symbol
_atom_site_fract_x
_atom_site_fract_y
_atom_site_fract_z
_atom_site_U_iso_or_equiv
_atom_site_adp_type
_atom_site_occupancy
_atom_site_site_symmetry_order
_atom_site_calc_flag
_atom_site_refinement_flags_posn
_atom_site_refinement_flags_adp
_atom_site_refinement_flags_occupancy
_atom_site_disorder_assembly
_atom_site_disorder_group
Sb1 Sb 0.64286(5) 0.0000 0.2500 0.01934(19) Uani 1 2 d S T P . .
Sb2 Sb 0.6667 0.3333 0.19740(7) 0.0188(2) Uani 1 3 d S T P . .
Zn1 Zn 0.83184(8) 0.25426(8) 0.23633(10) 0.0267(3) Uani 0.915(4) 1 d . . . A 1
Zn2 Zn 0.787(5) 0.257(5) 0.282(6) 0.036(2) Uiso 0.019(3) 1 d . . . A 2
Zn3 Zn 0.9021(13) 0.3930(13) 0.2425(15) 0.036(2) Uiso 0.063(2) 1 d . . . A 2
Zn4 Zn 0.7712(11) 0.1972(12) 0.0861(12) 0.036(2) Uiso 0.0705(19) 1 d . . . A 2

loop_
_atom_site_aniso_label
_atom_site_aniso_U_11
_atom_site_aniso_U_22
_atom_site_aniso_U_33
_atom_site_aniso_U_23
_atom_site_aniso_U_13
_atom_site_aniso_U_12
Sb1 0.0229(2) 0.0180(3) 0.0155(5) -0.0003(2) -0.00017(10) 0.00902(14)
Sb2 0.0205(2) 0.0205(2) 0.0154(6) 0.000 0.000 0.01023(12)
Zn1 0.0243(5) 0.0285(5) 0.0286(9) -0.0033(3) -0.0032(4) 0.0143(3)

loop_
_atom_type_symbol
_atom_type_description
_atom_type_scat_dispersion_real
_atom_type_scat_dispersion_imag
_atom_type_scat_source
Zn Zn 0.3242 0.9375 'International Tables Vol C Tables 4.2.6.8 and 6.1.1.4'
Sb Sb -1.0547 1.0104 'International Tables Vol C Tables 4.2.6.8 and 6.1.1.4'

loop_
_geom_angle_atom_site_label_1
_geom_angle_atom_site_label_2
_geom_angle_atom_site_label_3
_geom_angle
_geom_angle_site_symmetry_1
_geom_angle_site_symmetry_3
Zn1 Sb1 Zn1 126.81(5) 32 30_445
Zn2 Sb1 Zn2 54(3) 32 .
Zn2 Sb1 Zn2 112(2) 32 30_445
Zn2 Sb1 Zn2 131.7(19) 30_445 .
Zn2 Sb1 Zn2 172(2) . 5
Zn2 Sb1 Zn2 54(3) 30_445 5
Zn2 Sb1 Zn2 131.7(19) 32 5
Zn2 Sb1 Zn3 71.1(11) 30_445 3_665
Zn2 Sb1 Zn3 147.3(13) 30_445 32
Zn2 Sb1 Zn3 71.1(12) 32 4_545
Zn2 Sb1 Zn3 45.5(15) 30_445 4_545
Zn2 Sb1 Zn3 35.1(13) 30_445 30_445
Zn2 Sb1 Zn3 45.5(15) 32 3_665
Zn2 Sb1 Zn3 147.3(13) 32 30_445
Zn2 Sb1 Zn3 35.1(13) 32 32
Zn2 Sb1 Zn4 100.7(11) 32 25_655
Zn2 Sb1 Zn4 138.8(16) 32 35_645
Zn2 Sb1 Zn4 138.8(16) 30_445 25_655
Zn2 Sb1 Zn4 100.7(11) 30_445 35_645
Zn3 Sb1 Zn2 116.3(13) 3_665 5
Zn3 Sb1 Zn2 44.1(16) 32 .
Zn3 Sb1 Zn2 71.7(12) 4_545 5
Zn3 Sb1 Zn2 135.6(16) 32 5
Zn3 Sb1 Zn2 44.1(16) 30_445 5
Zn3 Sb1 Zn2 116.3(13) 4_545 .
Zn3 Sb1 Zn2 135.6(16) 30_445 .
Zn3 Sb1 Zn2 71.7(12) 3_665 .
Zn3 Sb1 Zn3 45.9(6) 4_545 3_665
Zn3 Sb1 Zn3 103.2(5) 3_665 30_445
Zn3 Sb1 Zn3 79.1(6) 4_545 30_445
Zn3 Sb1 Zn3 103.2(5) 4_545 32
Zn3 Sb1 Zn3 177.6(6) 30_445 32
Zn3 Sb1 Zn3 79.1(6) 3_665 32
Zn3 Sb1 Zn4 170.2(4) 4_545 25_655
Zn3 Sb1 Zn4 124.5(4) 4_545 35_645
Zn3 Sb1 Zn4 124.5(4) 3_665 25_655
Zn3 Sb1 Zn4 170.2(4) 3_665 35_645
Zn4 Sb1 Zn2 118.0(12) 35_645 .
Zn4 Sb1 Zn2 118.0(12) 25_655 5
Zn4 Sb1 Zn2 53.9(13) 35_645 5
Zn4 Sb1 Zn2 53.9(13) 25_655 .
Zn4 Sb1 Zn3 70.4(4) 35_645 30_445
Zn4 Sb1 Zn3 107.5(4) 35_645 32
Zn4 Sb1 Zn3 70.4(4) 25_655 32
Zn4 Sb1 Zn3 107.5(4) 25_655 30_445
Zn4 Sb1 Zn4 65.2(5) 25_655 35_645
Sb2 Sb2 Zn4 61.5(3) 16_544 .
Sb2 Sb2 Zn4 61.5(3) 16_544 2_655
Zn1 Sb2 Sb2 100.42(3) 3_665 16_544
Zn1 Sb2 Sb2 100.42(3) . 16_544
Zn1 Sb2 Sb2 100.42(3) 2_655 16_544
Zn1 Sb2 Zn1 116.804(18) 3_665 2_655
Zn1 Sb2 Zn1 116.804(18) . 3_665
Zn1 Sb2 Zn1 116.803(18) . 2_655
Zn2 Sb2 Sb2 116.6(19) 3_665 16_544
Zn2 Sb2 Sb2 116.6(19) 2_655 16_544
Zn2 Sb2 Sb2 116.6(19) . 16_544
Zn2 Sb2 Zn2 101(2) . 2_655
Zn2 Sb2 Zn2 101(2) 3_665 2_655
Zn2 Sb2 Zn2 101(2) . 3_665
Zn2 Sb2 Zn3 135.1(17) . 2_655
Zn2 Sb2 Zn3 78.5(12) 3_665 2_655
Zn2 Sb2 Zn3 37.4(13) . .
Zn2 Sb2 Zn3 78.5(12) 2_655 .
Zn2 Sb2 Zn3 37.4(13) 3_665 3_665
Zn2 Sb2 Zn3 78.5(12) . 3_665
Zn2 Sb2 Zn3 135.1(17) 3_665 .
Zn2 Sb2 Zn3 135.1(17) 2_655 3_665
Zn2 Sb2 Zn3 37.4(13) 2_655 2_655
Zn2 Sb2 Zn4 56.2(19) . .
Zn2 Sb2 Zn4 56.2(19) 2_655 2_655
Zn2 Sb2 Zn4 137.4(12) 3_665 2_655
Zn2 Sb2 Zn4 117.5(14) 3_665 .
Zn2 Sb2 Zn4 117.5(14) . 2_655
Zn2 Sb2 Zn4 137.4(12) 2_655 .
Zn3 Sb2 Sb2 102.2(4) 3_665 16_544
Zn3 Sb2 Sb2 102.2(4) 2_655 16_544
Zn3 Sb2 Sb2 102.2(4) . 16_544
Zn3 Sb2 Zn3 115.6(3) 3_665 2_655
Zn3 Sb2 Zn3 115.6(3) . 3_665
Zn3 Sb2 Zn3 115.6(3) . 2_655
Zn3 Sb2 Zn4 80.2(4) 3_665 .
Zn3 Sb2 Zn4 62.1(4) . .
Zn3 Sb2 Zn4 160.5(4) 3_665 2_655
Zn3 Sb2 Zn4 160.5(4) 2_655 .
Zn3 Sb2 Zn4 80.2(4) . 2_655
Zn3 Sb2 Zn4 62.1(4) 2_655 2_655
Zn4 Sb2 Zn4 99.1(4) . 2_655
Sb1 Zn1 Sb1 98.58(3) 33_545 25_655
Sb1 Zn1 Sb1 120.62(4) 25_655 .
Sb1 Zn1 Sb1 107.30(4) 33_545 .
Sb1 Zn1 Zn1 116.82(5) 33_545 25_655
Sb2 Zn1 Sb1 124.78(4) . 33_545
Sb2 Zn1 Sb1 93.39(3) . .
Sb2 Zn1 Sb1 113.89(4) . 25_655
Sb2 Zn1 Zn1 117.91(6) . 25_655
Zn1 Zn1 Sb1 60.43(4) 25_655 25_655
Zn1 Zn1 Sb1 60.19(3) 25_655 .
Sb1 Zn2 Sb1 110.6(19) 33_545 .
Sb1 Zn2 Sb2 109(2) . 31_655
Sb1 Zn2 Sb2 86(2) 33_545 31_655
Sb1 Zn2 Zn3 52.9(9) . 3_665
Sb1 Zn2 Zn3 54.5(12) 33_545 35_645
Sb1 Zn2 Zn3 146(3) 33_545 3_665
Sb1 Zn2 Zn3 56.5(10) . 35_645
Sb2 Zn2 Sb1 102.6(19) . .
Sb2 Zn2 Sb1 146(2) . 33_545
Sb2 Zn2 Sb2 74.6(17) . 31_655
Sb2 Zn2 Zn2 81.4(10) . 33_545
Sb2 Zn2 Zn2 81.4(11) . 32
Sb2 Zn2 Zn3 74.7(14) 31_655 3_665
Sb2 Zn2 Zn3 54.9(11) . 3_665
Sb2 Zn2 Zn3 155(2) . 35_645
Sb2 Zn2 Zn4 73(2) . .
Sb2 Zn2 Zn4 142(3) . 25_655
Zn2 Zn2 Sb1 155(4) 33_545 .
Zn2 Zn2 Sb1 65(3) 33_545 33_545
Zn2 Zn2 Sb1 107(4) 32 33_545
Zn2 Zn2 Sb1 61.1(18) 32 .
Zn2 Zn2 Sb2 48(2) 32 31_655
Zn2 Zn2 Sb2 48(2) 33_545 31_655
Zn2 Zn2 Zn2 96(4) 33_545 32
Zn2 Zn2 Zn3 111(4) 33_545 35_645
Zn2 Zn2 Zn3 116.0(16) 33_545 3_665
Zn2 Zn2 Zn3 76(3) 32 35_645
Zn2 Zn2 Zn3 40.5(17) 32 3_665
Zn2 Zn2 Zn4 115(3) 32 .
Zn2 Zn2 Zn4 136(4) 33_545 .
Zn3 Zn2 Sb1 75(2) . 33_545
Zn3 Zn2 Sb1 149(4) . .
Zn3 Zn2 Sb1 67.4(19) 32 33_545
Zn3 Zn2 Sb1 67.6(14) 32 .
Zn3 Zn2 Sb2 120(3) 32 .
Zn3 Zn2 Sb2 81(2) . .
Zn3 Zn2 Sb2 102(3) . 31_655
Zn3 Zn2 Sb2 97(2) 35_645 31_655
Zn3 Zn2 Sb2 56.8(18) 32 31_655
Zn3 Zn2 Zn2 56.2(19) . 33_545
Zn3 Zn2 Zn2 41(3) 32 32
Zn3 Zn2 Zn2 89(4) 32 33_545
Zn3 Zn2 Zn2 149(3) . 32
Zn3 Zn2 Zn3 124(3) . 35_645
Zn3 Zn2 Zn3 137(4) . 32
Zn3 Zn2 Zn3 99.8(15) 35_645 3_665
Zn3 Zn2 Zn3 41.9(12) 32 35_645
Zn3 Zn2 Zn3 79.0(18) 32 3_665
Zn3 Zn2 Zn3 136(3) . 3_665
Zn3 Zn2 Zn4 135(2) 32 .
Zn3 Zn2 Zn4 85(3) . .
Zn3 Zn2 Zn4 87(2) 32 25_655
Zn3 Zn2 Zn4 96(3) . 25_655
Zn4 Zn2 Sb1 66.1(14) 25_655 33_545
Zn4 Zn2 Sb1 61.5(12) 25_655 .
Zn4 Zn2 Sb1 128(3) . 33_545
Zn4 Zn2 Sb1 67.6(15) . .
Zn4 Zn2 Sb2 141(3) 25_655 31_655
Zn4 Zn2 Sb2 145(2) . 31_655
Zn4 Zn2 Zn2 113(2) 25_655 32
Zn4 Zn2 Zn2 128(3) 25_655 33_545
Zn4 Zn2 Zn3 113.4(18) 25_655 3_665
Zn4 Zn2 Zn3 107(2) . 35_645
Zn4 Zn2 Zn3 45.1(10) 25_655 35_645
Zn4 Zn2 Zn3 76.9(16) . 3_665
Zn4 Zn2 Zn4 69(2) 25_655 .
Sb1 Zn3 Sb1 110.9(6) 2_655 33_545
Sb1 Zn3 Sb1 109.4(5) 2_655 25_655
Sb1 Zn3 Sb1 98.5(4) 33_545 25_655
Sb1 Zn3 Zn2 110.2(15) 33_545 29_655
Sb1 Zn3 Zn2 55.5(11) 25_655 29_655
Sb1 Zn3 Zn2 54.3(10) 2_655 29_655
Sb1 Zn3 Zn4 57.2(4) 2_655 9_665
Sb1 Zn3 Zn4 158.2(6) 2_655 25_655
Sb1 Zn3 Zn4 59.7(4) 25_655 25_655
Sb1 Zn3 Zn4 136.2(8) 2_655 .
Sb1 Zn3 Zn4 56.9(4) 33_545 25_655
Sb1 Zn3 Zn4 112.2(5) 33_545 .
Sb1 Zn3 Zn4 110.9(5) 25_655 9_665
Sb1 Zn3 Zn4 53.9(4) 33_545 9_665
Sb1 Zn3 Zn4 56.4(4) 25_655 .
Sb2 Zn3 Sb1 125.5(6) . 33_545
Sb2 Zn3 Sb1 115.2(6) . 25_655
Sb2 Zn3 Sb1 97.3(5) . 2_655
Sb2 Zn3 Zn2 124.0(15) . 29_655
Sb2 Zn3 Zn4 63.4(4) . .
Sb2 Zn3 Zn4 104.5(5) . 25_655
Sb2 Zn3 Zn4 132.8(6) . 9_665
Zn2 Zn3 Sb1 146(3) . 2_655
Zn2 Zn3 Sb1 68.3(16) 33_545 33_545
Zn2 Zn3 Sb1 162.2(18) 33_545 25_655
Zn2 Zn3 Sb1 104(3) . 25_655
Zn2 Zn3 Sb1 70(2) . 33_545
Zn2 Zn3 Sb1 67.1(15) 33_545 2_655
Zn2 Zn3 Sb2 61(2) . .
Zn2 Zn3 Sb2 82.6(18) 33_545 .
Zn2 Zn3 Zn2 160(3) . 29_655
Zn2 Zn3 Zn2 83(3) . 33_545
Zn2 Zn3 Zn2 117(2) 33_545 29_655
Zn2 Zn3 Zn3 97(2) 33_545 6_765
Zn2 Zn3 Zn3 136(2) . 6_765
Zn2 Zn3 Zn4 110.0(11) 29_655 25_655
Zn2 Zn3 Zn4 61(3) . .
Zn2 Zn3 Zn4 51.9(17) 33_545 9_665
Zn2 Zn3 Zn4 126.6(17) 33_545 17_554
Zn2 Zn3 Zn4 138.6(17) 33_545 .
Zn2 Zn3 Zn4 116(3) . 9_665
Zn2 Zn3 Zn4 75.7(15) 29_655 9_665
Zn2 Zn3 Zn4 122(3) . 17_554
Zn2 Zn3 Zn4 52(2) . 25_655
Zn2 Zn3 Zn4 116.9(16) 33_545 25_655
Zn3 Zn3 Sb1 66.6(8) 6_765 25_655
Zn3 Zn3 Sb1 69.1(8) 6_765 33_545
Zn3 Zn3 Sb1 67.0(3) 6_765 2_655
Zn3 Zn3 Sb2 162.8(7) 6_765 .
Zn3 Zn3 Zn2 41.4(15) 6_765 29_655
Zn3 Zn3 Zn4 93.3(11) 6_765 17_554
Zn3 Zn3 Zn4 91.2(3) 6_765 25_655
Zn3 Zn3 Zn4 122.8(10) 6_765 .
Zn3 Zn3 Zn4 45.0(8) 6_765 9_665
Zn4 Zn3 Sb1 63.6(5) 17_554 25_655
Zn4 Zn3 Sb1 69.3(5) 17_554 2_655
Zn4 Zn3 Sb1 159.3(7) 17_554 33_545
Zn4 Zn3 Sb2 73.8(6) 17_554 .
Zn4 Zn3 Zn2 52.0(15) 17_554 29_655
Zn4 Zn3 Zn2 102.3(15) . 29_655
Zn4 Zn3 Zn4 115.2(7) 17_554 25_655
Zn4 Zn3 Zn4 106.9(5) 25_655 9_665
Zn4 Zn3 Zn4 67.7(7) 17_554 .
Zn4 Zn3 Zn4 56.5(5) . 25_655
Zn4 Zn3 Zn4 162.0(6) . 9_665
Zn4 Zn3 Zn4 120.7(7) 17_554 9_665
Sb1 Zn4 Sb1 119.7(5) 25_655 .
Sb1 Zn4 Sb1 108.8(5) 25_655 15_654
Sb1 Zn4 Sb1 93.5(4) 15_654 .
Sb1 Zn4 Sb2 110.5(4) 25_655 .
Sb1 Zn4 Sb2 88.1(4) 15_654 16_544
Sb1 Zn4 Sb2 134.8(4) 15_654 .
Sb1 Zn4 Sb2 109.5(5) 25_655 16_544
Sb1 Zn4 Zn3 168.9(6) 15_654 .
Sb1 Zn4 Zn3 60.1(4) 25_655 .
Sb1 Zn4 Zn4 64.5(4) 25_655 25_655
Sb1 Zn4 Zn4 129.6(9) 15_654 17_554
Sb1 Zn4 Zn4 111.6(6) 15_654 25_655
Sb1 Zn4 Zn4 57.4(3) 25_655 17_554
Sb2 Zn4 Sb1 127.1(4) 16_544 .
Sb2 Zn4 Sb1 86.0(4) . .
Sb2 Zn4 Sb2 58.2(2) . 16_544
Zn2 Zn4 Sb1 60.4(15) 25_655 15_654
Zn2 Zn4 Sb1 64.6(12) 25_655 25_655
Zn2 Zn4 Sb1 86.3(13) . 25_655
Zn2 Zn4 Sb1 153.4(13) . 15_654
Zn2 Zn4 Sb1 59.8(12) . .
Zn2 Zn4 Sb1 81.9(16) 25_655 .
Zn2 Zn4 Sb2 108.0(13) . 16_544
Zn2 Zn4 Sb2 50.7(13) . .
Zn2 Zn4 Sb2 140.1(19) 25_655 16_544
Zn2 Zn4 Sb2 161.5(18) 25_655 .
Zn2 Zn4 Zn2 110.8(19) 25_655 .
Zn2 Zn4 Zn3 34.4(12) . .
Zn2 Zn4 Zn3 112.1(15) 25_655 .
Zn2 Zn4 Zn4 56.5(18) 25_655 25_655
Zn2 Zn4 Zn4 120.9(12) 25_655 17_554
Zn2 Zn4 Zn4 54.3(13) . 25_655
Zn2 Zn4 Zn4 77.0(13) . 17_554
Zn3 Zn4 Sb1 63.1(5) 17_554 15_654
Zn3 Zn4 Sb1 156.3(7) 17_554 .
Zn3 Zn4 Sb1 93.3(6) . .
Zn3 Zn4 Sb1 68.8(5) 17_554 25_655
Zn3 Zn4 Sb2 54.6(4) . .
Zn3 Zn4 Sb2 112.7(6) 17_554 .
Zn3 Zn4 Sb2 60.0(5) 17_554 16_544
Zn3 Zn4 Sb2 94.7(5) . 16_544
Zn3 Zn4 Zn2 82.9(18) 17_554 25_655
Zn3 Zn4 Zn2 143.4(13) 17_554 .
Zn3 Zn4 Zn3 109.2(7) 17_554 .
Zn3 Zn4 Zn4 67.2(7) 17_554 17_554
Zn3 Zn4 Zn4 127.5(8) 17_554 25_655
Zn3 Zn4 Zn4 108.2(10) 17_554 18_654
Zn3 Zn4 Zn4 45.2(5) . 17_554
Zn4 Zn4 Sb1 136.5(8) 17_554 .
Zn4 Zn4 Sb1 63.9(6) 18_654 .
Zn4 Zn4 Sb1 176.4(8) 18_654 25_655
Zn4 Zn4 Sb1 70.8(6) 18_654 15_654
Zn4 Zn4 Sb1 55.2(5) 25_655 .
Zn4 Zn4 Sb2 105.0(7) 25_655 .
Zn4 Zn4 Sb2 59.9(4) 17_554 16_544
Zn4 Zn4 Sb2 61.0(3) 17_554 .
Zn4 Zn4 Sb2 68.6(4) 18_654 .
Zn4 Zn4 Sb2 160.3(8) 25_655 16_544
Zn4 Zn4 Sb2 67.0(4) 18_654 16_544
Zn4 Zn4 Zn2 95.5(15) 18_654 .
Zn4 Zn4 Zn2 117.4(12) 18_654 25_655
Zn4 Zn4 Zn3 65.8(6) 25_655 .
Zn4 Zn4 Zn3 120.2(8) 18_654 .
Zn4 Zn4 Zn4 119.1(10) 18_654 25_655
Zn4 Zn4 Zn4 104.2(7) 25_655 17_554
Zn4 Zn4 Zn4 119.93(7) 18_654 17_554

loop_
_geom_bond_atom_site_label_1
_geom_bond_atom_site_label_2
_geom_bond_distance
_geom_bond_site_symmetry_2
Sb1 Zn1 2.6830(11) 30_445
Sb1 Zn1 2.6830(11) 32
Sb1 Zn2 2.71(5) 5
Sb1 Zn2 2.62(6) 30_445
Sb1 Zn2 2.62(6) 32
Sb1 Zn2 2.71(5) .
Sb1 Zn3 2.626(14) 4_545
Sb1 Zn3 2.696(17) 32
Sb1 Zn3 2.626(14) 3_665
Sb1 Zn3 2.696(17) 30_445
Sb1 Zn4 2.635(11) 35_645
Sb1 Zn4 2.635(11) 25_655
Sb2 Sb2 2.7987(17) 16_544
Sb2 Zn1 2.6410(9) .
Sb2 Zn1 2.6410(9) 3_665
Sb2 Zn1 2.6410(9) 2_655
Sb2 Zn2 2.32(6) .
Sb2 Zn2 2.32(6) 2_655
Sb2 Zn2 2.32(6) 3_665
Sb2 Zn3 2.610(14) .
Sb2 Zn3 2.610(14) 2_655
Sb2 Zn3 2.610(14) 3_665
Sb2 Zn4 2.862(12) .
Sb2 Zn4 2.862(12) 2_655
Zn1 Sb1 2.6830(11) 33_545
Zn1 Sb1 2.7506(12) 25_655
Zn1 Zn1 2.728(2) 25_655
Zn2 Sb1 2.62(6) 33_545
Zn2 Sb2 3.09(7) 31_655
Zn2 Zn2 2.42(10) 33_545
Zn2 Zn2 2.42(10) 32
Zn2 Zn3 3.05(6) 35_645
Zn2 Zn3 3.13(5) 3_665
Zn2 Zn3 2.03(7) 32
Zn2 Zn3 1.60(5) .
Zn2 Zn4 2.49(8) .
Zn2 Zn4 2.42(6) 25_655
Zn3 Sb1 2.696(17) 33_545
Zn3 Sb1 2.743(16) 25_655
Zn3 Sb1 2.626(13) 2_655
Zn3 Zn2 2.03(7) 33_545
Zn3 Zn2 3.05(6) 29_655
Zn3 Zn3 2.05(3) 6_765
Zn3 Zn4 3.07(2) 9_665
Zn3 Zn4 2.18(2) 17_554
Zn3 Zn4 2.83(2) .
Zn3 Zn4 3.052(19) 25_655
Zn4 Sb1 2.755(13) 15_654
Zn4 Sb1 2.635(11) 25_655
Zn4 Sb2 2.895(13) 16_544
Zn4 Zn2 2.42(6) 25_655
Zn4 Zn3 2.18(2) 17_554
Zn4 Zn4 2.79(3) 25_655
Zn4 Zn4 2.84(2) 17_554
Zn4 Zn4 2.18(2) 18_654

loop_
_geom_torsion_atom_site_label_1
_geom_torsion_atom_site_label_2
_geom_torsion_atom_site_label_3
_geom_torsion_atom_site_label_4
_geom_torsion
_geom_torsion_site_symmetry_1
_geom_torsion_site_symmetry_4
Sb1 Zn2 Zn3 Sb1 -98(4) 33_545 2_655
Sb1 Zn2 Zn3 Sb1 93.9(13) 33_545 25_655
Sb1 Zn2 Zn3 Sb1 -11(6) . 25_655
Sb1 Zn2 Zn3 Sb1 157(3) . 2_655
Sb1 Zn2 Zn3 Sb1 -105(6) . 33_545
Sb1 Zn2 Zn3 Sb2 -155(2) 33_545 .
Sb1 Zn2 Zn3 Sb2 100(6) . .
Sb1 Zn2 Zn3 Zn2 -69(3) 33_545 33_545
Sb1 Zn2 Zn3 Zn2 -11(14) . 29_655
Sb1 Zn2 Zn3 Zn2 94(9) 33_545 29_655
Sb1 Zn2 Zn3 Zn2 -175(6) . 33_545
Sb1 Zn2 Zn3 Zn3 -82(8) . 6_765
Sb1 Zn2 Zn3 Zn3 23(4) 33_545 6_765
Sb1 Zn2 Zn3 Zn4 -42(5) . 25_655
Sb1 Zn2 Zn3 Zn4 -28(2) 33_545 9_665
Sb1 Zn2 Zn3 Zn4 161.4(11) 33_545 17_554
Sb1 Zn2 Zn3 Zn4 56(6) . 17_554
Sb1 Zn2 Zn3 Zn4 63.1(16) 33_545 25_655
Sb1 Zn2 Zn3 Zn4 131.4(18) 33_545 .
Sb1 Zn2 Zn3 Zn4 26(5) . .
Sb1 Zn2 Zn3 Zn4 -134(5) . 9_665
Sb2 Zn2 Zn3 Sb1 176.8(11) 31_655 25_655
Sb2 Zn2 Zn3 Sb1 57(5) . 2_655
Sb2 Zn2 Zn3 Sb1 -15(5) 31_655 2_655
Sb2 Zn2 Zn3 Sb1 155(2) . 33_545
Sb2 Zn2 Zn3 Sb1 83(2) 31_655 33_545
Sb2 Zn2 Zn3 Sb1 -111.1(14) . 25_655
Sb2 Zn2 Zn3 Sb2 -72.0(16) 31_655 .
Sb2 Zn2 Zn3 Zn2 85.5(8) . 33_545
Sb2 Zn2 Zn3 Zn2 -111(7) . 29_655
Sb2 Zn2 Zn3 Zn2 177(7) 31_655 29_655
Sb2 Zn2 Zn3 Zn2 13.5(19) 31_655 33_545
Sb2 Zn2 Zn3 Zn3 106(3) 31_655 6_765
Sb2 Zn2 Zn3 Zn3 178(2) . 6_765
Sb2 Zn2 Zn3 Zn4 -73.6(16) . .
Sb2 Zn2 Zn3 Zn4 126.5(12) . 9_665
Sb2 Zn2 Zn3 Zn4 146(3) 31_655 25_655
Sb2 Zn2 Zn3 Zn4 -142(3) . 25_655
Sb2 Zn2 Zn3 Zn4 -116(2) 31_655 17_554
Sb2 Zn2 Zn3 Zn4 54(2) 31_655 9_665
Sb2 Zn2 Zn3 Zn4 -146(2) 31_655 .
Sb2 Zn2 Zn3 Zn4 -44(3) . 17_554
Zn2 Zn2 Zn3 Sb1 0(13) 32 2_655
Zn2 Zn2 Zn3 Sb1 163.4(17) 33_545 25_655
Zn2 Zn2 Zn3 Sb1 69(3) 33_545 33_545
Zn2 Zn2 Zn3 Sb1 -28(5) 33_545 2_655
Zn2 Zn2 Zn3 Sb1 -168(9) 32 25_655
Zn2 Zn2 Zn3 Sb1 98(10) 32 33_545
Zn2 Zn2 Zn3 Sb2 -85.5(8) 33_545 .
Zn2 Zn2 Zn3 Sb2 -57(8) 32 .
Zn2 Zn2 Zn3 Zn2 29(9) 32 33_545
Zn2 Zn2 Zn3 Zn2 -168(2) 32 29_655
Zn2 Zn2 Zn3 Zn2 163(8) 33_545 29_655
Zn2 Zn2 Zn3 Zn3 121(7) 32 6_765
Zn2 Zn2 Zn3 Zn3 92(3) 33_545 6_765
Zn2 Zn2 Zn3 Zn4 -129(3) 33_545 17_554
Zn2 Zn2 Zn3 Zn4 161(11) 32 25_655
Zn2 Zn2 Zn3 Zn4 41.0(13) 33_545 9_665
Zn2 Zn2 Zn3 Zn4 -159.1(17) 33_545 .
Zn2 Zn2 Zn3 Zn4 -101(10) 32 17_554
Zn2 Zn2 Zn3 Zn4 70(9) 32 9_665
Zn2 Zn2 Zn3 Zn4 133(3) 33_545 25_655
Zn2 Zn2 Zn3 Zn4 -131(10) 32 .
Zn3 Zn2 Zn3 Sb1 123(5) 32 25_655
Zn3 Zn2 Zn3 Sb1 164(6) 3_665 33_545
Zn3 Zn2 Zn3 Sb1 -69(6) 32 2_655
Zn3 Zn2 Zn3 Sb1 29(4) 32 33_545
Zn3 Zn2 Zn3 Sb1 -25(3) 35_645 33_545
Zn3 Zn2 Zn3 Sb1 69(4) 35_645 25_655
Zn3 Zn2 Zn3 Sb1 66(8) 3_665 2_655
Zn3 Zn2 Zn3 Sb1 -103(5) 3_665 25_655
Zn3 Zn2 Zn3 Sb1 -122(3) 35_645 2_655
Zn3 Zn2 Zn3 Sb2 9(3) 3_665 .
Zn3 Zn2 Zn3 Sb2 -180(5) 35_645 .
Zn3 Zn2 Zn3 Sb2 -126(6) 32 .
Zn3 Zn2 Zn3 Zn2 94(3) 3_665 33_545
Zn3 Zn2 Zn3 Zn2 -40(6) 32 33_545
Zn3 Zn2 Zn3 Zn2 -103(6) 3_665 29_655
Zn3 Zn2 Zn3 Zn2 69(12) 35_645 29_655
Zn3 Zn2 Zn3 Zn2 -94(5) 35_645 33_545
Zn3 Zn2 Zn3 Zn2 123(10) 32 29_655
Zn3 Zn2 Zn3 Zn3 -2(7) 35_645 6_765
Zn3 Zn2 Zn3 Zn3 -174(2) 3_665 6_765
Zn3 Zn2 Zn3 Zn3 52(7) 32 6_765
Zn3 Zn2 Zn3 Zn4 92(5) 32 25_655
Zn3 Zn2 Zn3 Zn4 161(6) 32 .
Zn3 Zn2 Zn3 Zn4 -133(7) 3_665 25_655
Zn3 Zn2 Zn3 Zn4 -53(5) 35_645 9_665
Zn3 Zn2 Zn3 Zn4 135(4) 3_665 9_665
Zn3 Zn2 Zn3 Zn4 1(6) 32 9_665
Zn3 Zn2 Zn3 Zn4 -169(3) 32 17_554
Zn3 Zn2 Zn3 Zn4 -65(5) 3_665 .
Zn3 Zn2 Zn3 Zn4 137(3) 35_645 17_554
Zn3 Zn2 Zn3 Zn4 38(2) 35_645 25_655
Zn3 Zn2 Zn3 Zn4 -35(6) 3_665 17_554
Zn3 Zn2 Zn3 Zn4 107(4) 35_645 .
Zn4 Zn2 Zn3 Sb1 -37.5(16) . 25_655
Zn4 Zn2 Zn3 Sb1 31(3) 25_655 25_655
Zn4 Zn2 Zn3 Sb1 -161(2) 25_655 2_655
Zn4 Zn2 Zn3 Sb1 -63.1(16) 25_655 33_545
Zn4 Zn2 Zn3 Sb1 131(4) . 2_655
Zn4 Zn2 Zn3 Sb1 -131.4(18) . 33_545
Zn4 Zn2 Zn3 Sb2 142(3) 25_655 .
Zn4 Zn2 Zn3 Sb2 73.6(16) . .
Zn4 Zn2 Zn3 Zn2 -38(9) . 29_655
Zn4 Zn2 Zn3 Zn2 159.1(17) . 33_545
Zn4 Zn2 Zn3 Zn2 31(11) 25_655 29_655
Zn4 Zn2 Zn3 Zn2 -133(3) 25_655 33_545
Zn4 Zn2 Zn3 Zn3 -109(3) . 6_765
Zn4 Zn2 Zn3 Zn3 -40(5) 25_655 6_765
Zn4 Zn2 Zn3 Zn4 -159.9(8) . 9_665
Zn4 Zn2 Zn3 Zn4 68(2) 25_655 .
Zn4 Zn2 Zn3 Zn4 98(2) 25_655 17_554
Zn4 Zn2 Zn3 Zn4 -92(3) 25_655 9_665
Zn4 Zn2 Zn3 Zn4 30(2) . 17_554
Zn4 Zn2 Zn3 Zn4 -68(2) . 25_655
